data_2234660
loop_
_publ_author_name
'Ismail, Wafiuddin'
'Yamin, Bohari M.'
'Daran, Jean-Claude'

_publ_section_title
;
 5,5,7,12,14,14-Hexamethyl-1,8-diaza-4,11-diazoniacyclotetradeca-4,11-diene
 dichloride trihydrate
;
_journal_coeditor_code HG5196
_journal_issue 5
_journal_name_full 'Acta Crystallographica Section E'
_journal_page_first o1476
_journal_page_last o1477
_journal_paper_doi 10.1107/S1600536812016649
_journal_volume 68
_journal_year 2012
_chemical_formula_iupac 'C16 H34 N4 2+, 2Cl -, 3H2 O'
_chemical_formula_moiety 'C16 H34 N4 2+, 2(Cl -), 3(H2 O)'
_chemical_formula_sum 'C16 H40 Cl2 N4 O3'
_chemical_formula_weight 407.42
_chemical_melting_point_gt 372.1
_chemical_melting_point_lt 372.8
_chemical_name_systematic
;
5,5,7,12,14,14-Hexamethyl-1,8-diaza-4,11-diazoniacyclotetradeca-4,11-diene
dichloride trihydrate
;
_space_group_IT_number 2
_symmetry_cell_setting triclinic
_symmetry_space_group_name_Hall '-P 1'
_symmetry_space_group_name_H-M 'P -1'
_atom_sites_solution_hydrogens geom
_atom_sites_solution_primary direct
_atom_sites_solution_secondary difmap
_audit_creation_method SHELXL-97
_cell_angle_alpha 73.752(9)
_cell_angle_beta 86.085(9)
_cell_angle_gamma 71.886(8)
_cell_formula_units_Z 2
_cell_length_a 8.576(4)
_cell_length_b 10.735(4)
_cell_length_c 13.438(6)
_cell_measurement_reflns_used 2072
_cell_measurement_temperature 298(2)
_cell_measurement_theta_max 25.0
_cell_measurement_theta_min 1.58
_cell_volume 1128.6(8)
_computing_cell_refinement 'SAINT (Bruker, 2000)'
_computing_data_collection 'SMART (Bruker, 2000)'
_computing_data_reduction 'SAINT (Bruker, 2000)'
_computing_molecular_graphics 'SHELXTL (Sheldrick, 2008)'
_computing_publication_material
;
SHELXTL (Sheldrick, 2008), PARST (Nardelli, 1995) and PLATON
(Spek, 2009)
;
_computing_structure_refinement 'SHELXTL (Sheldrick, 2008)'
_computing_structure_solution 'SHELXTL (Sheldrick, 2008)'
_diffrn_ambient_temperature 298(2)
_diffrn_detector_area_resol_mean 83.66
_diffrn_measured_fraction_theta_full 0.99
_diffrn_measured_fraction_theta_max 0.99
_diffrn_measurement_device_type
;
Bruker SMART APEX CCD area-detector
;
_diffrn_measurement_method '\w scan'
_diffrn_radiation_monochromator graphite
_diffrn_radiation_source 'fine-focus sealed tube'
_diffrn_radiation_type MoK\a
_diffrn_radiation_wavelength 0.71073
_diffrn_reflns_av_R_equivalents 0.0506
_diffrn_reflns_av_sigmaI/netI 0.0580
_diffrn_reflns_limit_h_max 10
_diffrn_reflns_limit_h_min -10
_diffrn_reflns_limit_k_max 12
_diffrn_reflns_limit_k_min -12
_diffrn_reflns_limit_l_max 15
_diffrn_reflns_limit_l_min -15
_diffrn_reflns_number 11977
_diffrn_reflns_theta_full 25.0
_diffrn_reflns_theta_max 25.00
_diffrn_reflns_theta_min 1.58
_diffrn_standards_decay_% 0
_diffrn_standards_interval_count 0
_diffrn_standards_interval_time 0
_diffrn_standards_number 0
_exptl_absorpt_coefficient_mu 0.308
_exptl_absorpt_correction_T_max 0.9610
_exptl_absorpt_correction_T_min 0.8971
_exptl_absorpt_correction_type multi-scan
_exptl_absorpt_process_details '(SADABS; Bruker, 2000)'
_exptl_crystal_colour colourless
_exptl_crystal_density_diffrn 1.199
_exptl_crystal_density_method 'not measured'
_exptl_crystal_description block
_exptl_crystal_F_000 444
_exptl_crystal_size_max 0.36
_exptl_crystal_size_mid 0.14
_exptl_crystal_size_min 0.13
_refine_diff_density_max 0.28
_refine_diff_density_min -0.16
_refine_ls_extinction_method none
_refine_ls_goodness_of_fit_ref 1.067
_refine_ls_hydrogen_treatment mixed
_refine_ls_matrix_type full
_refine_ls_number_parameters 248
_refine_ls_number_reflns 3987
_refine_ls_number_restraints 0
_refine_ls_restrained_S_all 1.067
_refine_ls_R_factor_all 0.0820
_refine_ls_R_factor_gt 0.0546
_refine_ls_shift/su_max_lt 0.001
_refine_ls_shift/su_mean 0.000
_refine_ls_structure_factor_coef Fsqd
_refine_ls_weighting_details 'calc w=1/[\s^2^(Fo^2^)+(0.0559P)^2^+0.1922P] where P=(Fo^2^+2Fc^2^)/3'
_refine_ls_weighting_scheme calc
_refine_ls_wR_factor_gt 0.1223
_refine_ls_wR_factor_ref 0.1358
_reflns_number_gt 2878
_reflns_number_total 3987
_reflns_threshold_expression I>2sigma(I)
_cod_data_source_file hg5196.cif
_cod_data_source_block I
_cod_original_cell_volume 1128.7(8)
_cod_database_code 2234660
_cod_database_fobs_code 2234660

loop_
_symmetry_equiv_pos_as_xyz
'x, y, z'
'-x, -y, -z'

loop_
_atom_site_type_symbol
_atom_site_label
_atom_site_fract_x
_atom_site_fract_y
_atom_site_fract_z
_atom_site_U_iso_or_equiv
_atom_site_adp_type
_atom_site_calc_flag
_atom_site_refinement_flags
_atom_site_occupancy
_atom_site_symmetry_multiplicity
Cl Cl1 0.54889(10) 0.63892(9) 0.26242(6) 0.0731(3) Uani d . 1 1
Cl Cl2 0.91229(9) 0.98055(8) 0.24245(6) 0.0552(2) Uani d . 1 1
O O1W 0.2897(3) 0.9092(3) 0.3252(2) 0.1010(9) Uani d . 1 1
H H1W1 0.2055 0.9197 0.2942 0.151 Uiso d R 1 1
H H2W1 0.3523 0.8513 0.2998 0.151 Uiso d R 1 1
O O2W 0.2391(3) 0.5665(3) 0.18015(19) 0.0887(8) Uani d . 1 1
H H1W2 0.1576 0.6126 0.2037 0.133 Uiso d R 1 1
H H2W2 0.3136 0.5769 0.2095 0.133 Uiso d R 1 1
O O3W 0.9133(3) 0.6822(2) 0.26157(19) 0.0869(8) Uani d . 1 1
H H1W3 0.8192 0.6909 0.2442 0.130 Uiso d R 1 1
H H2W3 0.9170 0.7602 0.2532 0.130 Uiso d R 1 1
N N1 1.1625(2) 0.3762(2) 0.45434(15) 0.0365(5) Uani d . 1 1
N N2 0.8331(3) 0.4327(2) 0.42420(16) 0.0336(5) Uani d . 1 1
H H1N2 0.754(3) 0.494(3) 0.377(2) 0.049(8) Uiso d . 1 1
H H2N2 0.920(3) 0.463(2) 0.4218(17) 0.032(7) Uiso d . 1 1
N N3 0.3084(2) 1.0996(2) 0.03415(16) 0.0394(5) Uani d . 1 1
N N4 0.6102(3) 1.1063(2) 0.08282(16) 0.0335(5) Uani d . 1 1
H H1N4 0.688(3) 1.061(3) 0.136(2) 0.054(8) Uiso d . 1 1
H H2N4 0.542(3) 1.063(2) 0.0808(17) 0.026(6) Uiso d . 1 1
C C1 1.2999(3) 0.4269(3) 0.4597(2) 0.0409(6) Uani d . 1 1
H H1A 1.3631 0.4267 0.3971 0.049 Uiso calc R 1 1
H H1B 1.3712 0.3675 0.5182 0.049 Uiso calc R 1 1
C C2 1.1821(3) 0.2496(3) 0.47770(18) 0.0365(6) Uani d . 1 1
C C3 1.0377(3) 0.2016(3) 0.4681(2) 0.0421(6) Uani d . 1 1
H H3A 0.9935 0.1775 0.5367 0.051 Uiso calc R 1 1
H H3B 1.0785 0.1188 0.4460 0.051 Uiso calc R 1 1
C C4 0.8963(3) 0.2984(2) 0.39511(19) 0.0365(6) Uani d . 1 1
C C5 0.7616(3) 0.4304(3) 0.52835(19) 0.0392(6) Uani d . 1 1
H H5A 0.8443 0.3738 0.5815 0.047 Uiso calc R 1 1
H H5B 0.6717 0.3918 0.5368 0.047 Uiso calc R 1 1
C C6 1.3381(3) 0.1384(3) 0.5155(3) 0.0673(9) Uani d . 1 1
H H6A 1.4014 0.1686 0.5548 0.101 Uiso calc R 1 1
H H6B 1.4000 0.1158 0.4573 0.101 Uiso calc R 1 1
H H6C 1.3131 0.0595 0.5587 0.101 Uiso calc R 1 1
C C7 0.9524(3) 0.3337(3) 0.2835(2) 0.0477(7) Uani d . 1 1
H H7A 1.0376 0.3754 0.2794 0.072 Uiso calc R 1 1
H H7B 0.8613 0.3959 0.2397 0.072 Uiso calc R 1 1
H H7C 0.9936 0.2522 0.2612 0.072 Uiso calc R 1 1
C C8 0.7565(3) 0.2372(3) 0.4025(2) 0.0503(7) Uani d . 1 1
H H8A 0.7280 0.2089 0.4738 0.076 Uiso calc R 1 1
H H8B 0.7904 0.1600 0.3746 0.076 Uiso calc R 1 1
H H8C 0.6629 0.3043 0.3637 0.076 Uiso calc R 1 1
C C9 0.2026(3) 1.0191(3) 0.0267(2) 0.0434(7) Uani d . 1 1
H H9A 0.1299 1.0660 -0.0334 0.052 Uiso calc R 1 1
H H9B 0.1355 1.0093 0.0878 0.052 Uiso calc R 1 1
C C10 0.2476(3) 1.2250(3) 0.02649(19) 0.0392(6) Uani d . 1 1
C C11 0.3598(3) 1.3067(3) 0.0326(2) 0.0446(7) Uani d . 1 1
H H11A 0.2945 1.3883 0.0511 0.054 Uiso calc R 1 1
H H11B 0.4019 1.3353 -0.0360 0.054 Uiso calc R 1 1
C C12 0.5058(3) 1.2355(2) 0.10895(19) 0.0385(6) Uani d . 1 1
C C13 0.6969(3) 1.1195(3) -0.01763(19) 0.0418(6) Uani d . 1 1
H H13A 0.7678 1.1756 -0.0216 0.050 Uiso calc R 1 1
H H13B 0.6174 1.1634 -0.0745 0.050 Uiso calc R 1 1
C C14 0.0690(4) 1.3023(3) 0.0107(3) 0.0748(10) Uani d . 1 1
H H14A 0.0055 1.2405 0.0349 0.112 Uiso calc R 1 1
H H14B 0.0458 1.3466 -0.0617 0.112 Uiso calc R 1 1
H H14C 0.0409 1.3694 0.0489 0.112 Uiso calc R 1 1
C C15 0.6104(3) 1.3283(3) 0.1027(2) 0.0520(7) Uani d . 1 1
H H15A 0.7093 1.2782 0.1434 0.078 Uiso calc R 1 1
H H15B 0.5504 1.4037 0.1290 0.078 Uiso calc R 1 1
H H15C 0.6378 1.3616 0.0318 0.078 Uiso calc R 1 1
C C16 0.4492(3) 1.1912(3) 0.2195(2) 0.0495(7) Uani d . 1 1
H H16A 0.5431 1.1463 0.2654 0.074 Uiso calc R 1 1
H H16B 0.3871 1.1296 0.2231 0.074 Uiso calc R 1 1
H H16C 0.3818 1.2697 0.2396 0.074 Uiso calc R 1 1

loop_
_atom_site_aniso_label
_atom_site_aniso_U_11
_atom_site_aniso_U_22
_atom_site_aniso_U_33
_atom_site_aniso_U_12
_atom_site_aniso_U_13
_atom_site_aniso_U_23
Cl1 0.0542(5) 0.0882(6) 0.0592(5) -0.0075(4) -0.0185(4) -0.0037(4)
Cl2 0.0491(4) 0.0642(5) 0.0495(4) -0.0115(4) -0.0061(3) -0.0160(3)
O1W 0.0910(19) 0.115(2) 0.105(2) -0.0405(17) -0.0193(16) -0.0280(17)
O2W 0.0793(17) 0.102(2) 0.0905(18) -0.0236(15) -0.0020(14) -0.0391(15)
O3W 0.0810(17) 0.0622(15) 0.112(2) -0.0201(13) 0.0023(15) -0.0176(14)
N1 0.0298(11) 0.0359(13) 0.0439(12) -0.0045(9) -0.0044(9) -0.0161(10)
N2 0.0287(11) 0.0356(12) 0.0376(12) -0.0097(10) -0.0039(9) -0.0109(10)
N3 0.0308(11) 0.0423(13) 0.0488(13) -0.0118(10) -0.0020(9) -0.0169(10)
N4 0.0335(11) 0.0338(12) 0.0365(12) -0.0138(10) -0.0049(10) -0.0096(9)
C1 0.0317(13) 0.0498(16) 0.0449(15) -0.0112(12) 0.0008(11) -0.0201(13)
C2 0.0345(14) 0.0353(15) 0.0347(14) -0.0032(11) 0.0008(11) -0.0101(11)
C3 0.0444(15) 0.0318(14) 0.0508(16) -0.0092(12) 0.0013(12) -0.0152(12)
C4 0.0386(14) 0.0360(14) 0.0412(14) -0.0130(11) -0.0019(11) -0.0177(11)
C5 0.0383(14) 0.0452(15) 0.0387(14) -0.0180(12) 0.0040(11) -0.0137(12)
C6 0.0405(16) 0.0421(17) 0.100(3) 0.0022(14) -0.0053(16) -0.0044(17)
C7 0.0495(16) 0.0565(17) 0.0431(16) -0.0176(14) 0.0012(13) -0.0214(13)
C8 0.0513(17) 0.0551(18) 0.0588(18) -0.0248(14) 0.0019(14) -0.0283(15)
C9 0.0345(14) 0.0575(17) 0.0491(16) -0.0210(13) 0.0061(12) -0.0249(13)
C10 0.0345(14) 0.0445(16) 0.0371(14) -0.0064(12) -0.0045(11) -0.0139(12)
C11 0.0440(15) 0.0339(14) 0.0525(17) -0.0050(12) -0.0091(12) -0.0117(12)
C12 0.0394(14) 0.0337(14) 0.0460(15) -0.0102(11) -0.0045(12) -0.0164(12)
C13 0.0436(15) 0.0476(16) 0.0419(15) -0.0244(13) 0.0028(12) -0.0127(12)
C14 0.0463(18) 0.063(2) 0.114(3) 0.0041(16) -0.0190(18) -0.041(2)
C15 0.0553(17) 0.0420(16) 0.0684(19) -0.0194(14) -0.0042(15) -0.0239(14)
C16 0.0498(16) 0.0545(17) 0.0488(17) -0.0144(14) -0.0010(13) -0.0226(14)

loop_
_atom_type_symbol
_atom_type_description
_atom_type_scat_dispersion_real
_atom_type_scat_dispersion_imag
_atom_type_scat_source
C C 0.0033 0.0016 'International Tables Vol C Tables 4.2.6.8 and 6.1.1.4'
H H 0.0000 0.0000 'International Tables Vol C Tables 4.2.6.8 and 6.1.1.4'
N N 0.0061 0.0033 'International Tables Vol C Tables 4.2.6.8 and 6.1.1.4'
O O 0.0106 0.0060 'International Tables Vol C Tables 4.2.6.8 and 6.1.1.4'
Cl Cl 0.1484 0.1585 'International Tables Vol C Tables 4.2.6.8 and 6.1.1.4'

loop_
_geom_angle_atom_site_label_1
_geom_angle_atom_site_label_2
_geom_angle_atom_site_label_3
_geom_angle_site_symmetry_1
_geom_angle_site_symmetry_3
_geom_angle
H1W1 O1W H2W1 . . 98.0
H1W2 O2W H2W2 . . 101.4
H1W3 O3W H2W3 . . 105.5
C2 N1 C1 . . 120.7(2)
C5 N2 C4 . . 118.08(19)
C5 N2 H1N2 . . 106.4(16)
C4 N2 H1N2 . . 109.7(16)
C5 N2 H2N2 . . 106.5(15)
C4 N2 H2N2 . . 105.8(15)
H1N2 N2 H2N2 . . 110(2)
C10 N3 C9 . . 120.1(2)
C13 N4 C12 . . 118.30(19)
C13 N4 H1N4 . . 108.3(17)
C12 N4 H1N4 . . 106.2(16)
C13 N4 H2N4 . . 106.8(15)
C12 N4 H2N4 . . 104.3(15)
H1N4 N4 H2N4 . . 113(2)
N1 C1 C5 . 2_766 110.30(19)
N1 C1 H1A . . 109.6
C5 C1 H1A 2_766 . 109.6
N1 C1 H1B . . 109.6
C5 C1 H1B 2_766 . 109.6
H1A C1 H1B . . 108.1
N1 C2 C6 . . 126.2(2)
N1 C2 C3 . . 119.0(2)
C6 C2 C3 . . 114.9(2)
C2 C3 C4 . . 118.2(2)
C2 C3 H3A . . 107.8
C4 C3 H3A . . 107.8
C2 C3 H3B . . 107.8
C4 C3 H3B . . 107.8
H3A C3 H3B . . 107.1
C8 C4 C3 . . 110.6(2)
C8 C4 C7 . . 110.3(2)
C3 C4 C7 . . 111.4(2)
C8 C4 N2 . . 108.9(2)
C3 C4 N2 . . 109.49(19)
C7 C4 N2 . . 106.1(2)
N2 C5 C1 . 2_766 109.9(2)
N2 C5 H5A . . 109.7
C1 C5 H5A 2_766 . 109.7
N2 C5 H5B . . 109.7
C1 C5 H5B 2_766 . 109.7
H5A C5 H5B . . 108.2
C2 C6 H6A . . 109.5
C2 C6 H6B . . 109.5
H6A C6 H6B . . 109.5
C2 C6 H6C . . 109.5
H6A C6 H6C . . 109.5
H6B C6 H6C . . 109.5
C4 C7 H7A . . 109.5
C4 C7 H7B . . 109.5
H7A C7 H7B . . 109.5
C4 C7 H7C . . 109.5
H7A C7 H7C . . 109.5
H7B C7 H7C . . 109.5
C4 C8 H8A . . 109.5
C4 C8 H8B . . 109.5
H8A C8 H8B . . 109.5
C4 C8 H8C . . 109.5
H8A C8 H8C . . 109.5
H8B C8 H8C . . 109.5
N3 C9 C13 . 2_675 110.7(2)
N3 C9 H9A . . 109.5
C13 C9 H9A 2_675 . 109.5
N3 C9 H9B . . 109.5
C13 C9 H9B 2_675 . 109.5
H9A C9 H9B . . 108.1
N3 C10 C14 . . 124.9(2)
N3 C10 C11 . . 119.1(2)
C14 C10 C11 . . 116.0(2)
C10 C11 C12 . . 116.8(2)
C10 C11 H11A . . 108.1
C12 C11 H11A . . 108.1
C10 C11 H11B . . 108.1
C12 C11 H11B . . 108.1
H11A C11 H11B . . 107.3
C15 C12 N4 . . 109.0(2)
C15 C12 C16 . . 110.2(2)
N4 C12 C16 . . 106.2(2)
C15 C12 C11 . . 110.4(2)
N4 C12 C11 . . 109.54(19)
C16 C12 C11 . . 111.3(2)
N4 C13 C9 . 2_675 109.9(2)
N4 C13 H13A . . 109.7
C9 C13 H13A 2_675 . 109.7
N4 C13 H13B . . 109.7
C9 C13 H13B 2_675 . 109.7
H13A C13 H13B . . 108.2
C10 C14 H14A . . 109.5
C10 C14 H14B . . 109.5
H14A C14 H14B . . 109.5
C10 C14 H14C . . 109.5
H14A C14 H14C . . 109.5
H14B C14 H14C . . 109.5
C12 C15 H15A . . 109.5
C12 C15 H15B . . 109.5
H15A C15 H15B . . 109.5
C12 C15 H15C . . 109.5
H15A C15 H15C . . 109.5
H15B C15 H15C . . 109.5
C12 C16 H16A . . 109.5
C12 C16 H16B . . 109.5
H16A C16 H16B . . 109.5
C12 C16 H16C . . 109.5
H16A C16 H16C . . 109.5
H16B C16 H16C . . 109.5

loop_
_geom_bond_atom_site_label_1
_geom_bond_atom_site_label_2
_geom_bond_site_symmetry_2
_geom_bond_distance
O1W H1W1 . 0.8197
O1W H2W1 . 0.8227
O2W H1W2 . 0.8219
O2W H2W2 . 0.8240
O3W H1W3 . 0.8259
O3W H2W3 . 0.8234
N1 C2 . 1.265(3)
N1 C1 . 1.457(3)
N2 C5 . 1.486(3)
N2 C4 . 1.525(3)
N2 H1N2 . 0.92(3)
N2 H2N2 . 0.90(2)
N3 C10 . 1.260(3)
N3 C9 . 1.459(3)
N4 C13 . 1.489(3)
N4 C12 . 1.518(3)
N4 H1N4 . 0.93(3)
N4 H2N4 . 0.86(2)
C1 C5 2_766 1.508(3)
C1 H1A . 0.9700
C1 H1B . 0.9700
C2 C6 . 1.494(3)
C2 C3 . 1.507(3)
C3 C4 . 1.523(3)
C3 H3A . 0.9700
C3 H3B . 0.9700
C4 C8 . 1.522(3)
C4 C7 . 1.523(4)
C5 C1 2_766 1.508(3)
C5 H5A . 0.9700
C5 H5B . 0.9700
C6 H6A . 0.9600
C6 H6B . 0.9600
C6 H6C . 0.9600
C7 H7A . 0.9600
C7 H7B . 0.9600
C7 H7C . 0.9600
C8 H8A . 0.9600
C8 H8B . 0.9600
C8 H8C . 0.9600
C9 C13 2_675 1.504(4)
C9 H9A . 0.9700
C9 H9B . 0.9700
C10 C14 . 1.495(4)
C10 C11 . 1.509(3)
C11 C12 . 1.532(3)
C11 H11A . 0.9700
C11 H11B . 0.9700
C12 C15 . 1.517(3)
C12 C16 . 1.522(4)
C13 C9 2_675 1.504(4)
C13 H13A . 0.9700
C13 H13B . 0.9700
C14 H14A . 0.9600
C14 H14B . 0.9600
C14 H14C . 0.9600
C15 H15A . 0.9600
C15 H15B . 0.9600
C15 H15C . 0.9600
C16 H16A . 0.9600
C16 H16B . 0.9600
C16 H16C . 0.9600

loop_
_geom_hbond_atom_site_label_D
_geom_hbond_atom_site_label_H
_geom_hbond_atom_site_label_A
_geom_hbond_site_symmetry_A
_geom_hbond_distance_DH
_geom_hbond_distance_HA
_geom_hbond_distance_DA
_geom_hbond_angle_DHA
_geom_hbond_publ_flag
N2 H2N2 N1 1_555 0.90(3) 2.02(3) 2.732(3) 135.6(18) yes
N4 H2N4 N3 1_555 0.86(3) 2.03(3) 2.740(3) 140(2) yes
O1W H2W1 Cl1 1_555 0.82 2.54 3.343(4) 167 yes
O2W H2W2 Cl1 1_555 0.82 2.51 3.324(3) 168 yes
O3W H1W3 Cl1 1_555 0.83 2.53 3.298(3) 156 yes
O3W H2W3 Cl2 1_555 0.82 2.32 3.138(3) 175 yes
N2 H1N2 Cl1 1_555 0.92(3) 2.28(3) 3.201(3) 177(3) yes
N4 H1N4 Cl2 1_555 0.93(3) 2.27(3) 3.178(3) 167(2) yes
O1W H1W1 Cl2 1_455 0.82 2.49 3.282(3) 163 yes
O2W H1W2 O3W 1_455 0.82 2.16 2.955(4) 161 yes
C9 H9B Cl2 1_455 0.97 2.75 3.709(3) 172 yes

loop_
_geom_torsion_atom_site_label_1
_geom_torsion_atom_site_label_2
_geom_torsion_atom_site_label_3
_geom_torsion_atom_site_label_4
_geom_torsion_site_symmetry_4
_geom_torsion
C2 N1 C1 C5 2_766 -157.0(2)
C1 N1 C2 C6 . 2.0(4)
C1 N1 C2 C3 . -178.3(2)
N1 C2 C3 C4 . 22.6(3)
C6 C2 C3 C4 . -157.6(2)
C2 C3 C4 C8 . -175.2(2)
C2 C3 C4 C7 . 61.8(3)
C2 C3 C4 N2 . -55.2(3)
C5 N2 C4 C8 . 58.2(3)
C5 N2 C4 C3 . -62.8(3)
C5 N2 C4 C7 . 176.9(2)
C4 N2 C5 C1 2_766 -177.59(19)
C10 N3 C9 C13 2_675 169.2(2)
C9 N3 C10 C14 . 0.6(4)
C9 N3 C10 C11 . -179.0(2)
N3 C10 C11 C12 . -37.1(4)
C14 C10 C11 C12 . 143.3(3)
C13 N4 C12 C15 . -55.2(3)
C13 N4 C12 C16 . -174.0(2)
C13 N4 C12 C11 . 65.7(3)
C10 C11 C12 C15 . 177.6(2)
C10 C11 C12 N4 . 57.5(3)
C10 C11 C12 C16 . -59.7(3)
C12 N4 C13 C9 2_675 178.0(2)
